data_2022601
loop_
_publ_author_name
'Gordon, Matthew N.'
'Liu, Yanyao'
'Shafei, Ibrahim H.'
'Brown, M. Kevin'
'Skrabalak, Sara E.'

_publ_section_title
;
 Crystal structures of three \b-halolactic acids: hydrogen bonding
 resulting in differing <i>Z</i>'
;
_journal_coeditor_code VP3024
_journal_issue 4
_journal_name_full 'Acta Crystallographica Section C'
_journal_page_first 257
_journal_page_last 264
_journal_paper_doi 10.1107/S2053229622002856
_journal_volume 78
_journal_year 2022
_chemical_formula_moiety 'C3 H5 Br O3'
_chemical_formula_sum 'C3 H5 Br O3'
_chemical_formula_weight 168.98
_chemical_name_common '3-Bromolactic acid'
_chemical_name_systematic
;
3-Bromo-2-hydroxypropanoic acid
;
_space_group_crystal_system monoclinic
_space_group_IT_number 14
_space_group_name_Hall '-P 2ybc'
_space_group_name_H-M_alt 'P 1 21/c 1'
_atom_sites_solution_hydrogens mixed
_audit_creation_method
;
Olex2 1.5
(compiled 2021.07.19 svn.r715e62df for OlexSys, GUI svn.r6383)
;
_cell_angle_alpha 90
_cell_angle_beta 106.6730(10)
_cell_angle_gamma 90
_cell_formula_units_Z 8
_cell_length_a 11.3076(4)
_cell_length_b 10.8912(3)
_cell_length_c 9.0769(3)
_cell_measurement_reflns_used 9452
_cell_measurement_temperature 301.0
_cell_measurement_theta_max 27.324
_cell_measurement_theta_min 2.652
_cell_volume 1070.85(6)
_computing_cell_refinement
;
SAINT (Bruker, 2016)
;
_computing_data_collection
;
APEX3 (Bruker, 2016)
;
_computing_data_reduction
;
SAINT (Bruker, 2016)
;
_computing_molecular_graphics
;
OLEX2 (Dolomanov <i>et al.</i>, 2009)
;
_computing_publication_material
;
OLEX2 (Dolomanov <i>et al.</i>, 2009),
Mercury (Macrae <i>et al.</i>, 2020) and
CrystalExplorer (Spackman <i>et al.</i>, 2021)
;
_computing_structure_refinement
;
SHELXL2017 (Sheldrick, 2015<i>b</i>)
;
_computing_structure_solution
;
SHELXT2018 (Sheldrick, 2015<i>a</i>)
;
_diffrn_ambient_temperature 301.00
_diffrn_measured_fraction_theta_full 0.999
_diffrn_measured_fraction_theta_max 0.999
_diffrn_measurement_device_type 'Bruker APEXII CCD'
_diffrn_measurement_method '\f and \w scans'
_diffrn_radiation_probe x-ray
_diffrn_radiation_type MoK\a
_diffrn_radiation_wavelength 0.71073
_diffrn_reflns_av_R_equivalents 0.0477
_diffrn_reflns_av_unetI/netI 0.0258
_diffrn_reflns_limit_h_max 14
_diffrn_reflns_limit_h_min -14
_diffrn_reflns_limit_k_max 14
_diffrn_reflns_limit_k_min -14
_diffrn_reflns_limit_l_max 11
_diffrn_reflns_limit_l_min -11
_diffrn_reflns_number 25050
_diffrn_reflns_theta_full 25.242
_diffrn_reflns_theta_max 27.508
_diffrn_reflns_theta_min 1.880
_exptl_absorpt_coefficient_mu 7.572
_exptl_absorpt_correction_T_max 0.7456
_exptl_absorpt_correction_T_min 0.4875
_exptl_absorpt_correction_type multi-scan
_exptl_absorpt_process_details
;
(SADABS2016; Bruker, 2016)
;
_exptl_crystal_colour colourless
_exptl_crystal_density_diffrn 2.096
_exptl_crystal_description plate
_exptl_crystal_F_000 656
_exptl_crystal_size_max 0.4
_exptl_crystal_size_mid 0.15
_exptl_crystal_size_min 0.06
_refine_diff_density_max 1.284
_refine_diff_density_min -0.951
_refine_ls_extinction_method none
_refine_ls_goodness_of_fit_ref 1.034
_refine_ls_hydrogen_treatment mixed
_refine_ls_matrix_type full
_refine_ls_number_parameters 134
_refine_ls_number_reflns 2469
_refine_ls_number_restraints 0
_refine_ls_restrained_S_all 1.034
_refine_ls_R_factor_all 0.0479
_refine_ls_R_factor_gt 0.0394
_refine_ls_shift/su_max 0.000
_refine_ls_shift/su_mean 0.000
_refine_ls_structure_factor_coef Fsqd
_refine_ls_weighting_details 'w=1/[\s^2^(Fo^2^)+(0.0662P)^2^+1.5353P] where P=(Fo^2^+2Fc^2^)/3'
_refine_ls_weighting_scheme calc
_refine_ls_wR_factor_gt 0.1115
_refine_ls_wR_factor_ref 0.1180
_reflns_number_gt 2079
_reflns_number_total 2469
_reflns_threshold_expression 'I > 2\s(I)'
_cod_data_source_file vp3024sup1.cif
_cod_data_source_block mo_21189_0ma_a
_cod_original_sg_symbol_H-M 'P 21/c'
_cod_database_code 2022601
_shelx_space_group_comment
;
The symmetry employed for this shelxl refinement is uniquely defined
by the following loop, which should always be used as a source of
symmetry information in preference to the above space-group names.
They are only intended as comments.
;
_shelx_estimated_absorpt_t_min 0.152
_shelx_estimated_absorpt_t_max 0.659

loop_
_space_group_symop_operation_xyz
'x, y, z'
'-x, y+1/2, -z+1/2'
'-x, -y, -z'
'x, -y-1/2, z-1/2'

loop_
_atom_site_type_symbol
_atom_site_label
_atom_site_fract_x
_atom_site_fract_y
_atom_site_fract_z
_atom_site_U_iso_or_equiv
_atom_site_adp_type
_atom_site_calc_flag
_atom_site_occupancy
_atom_site_disorder_assembly
_atom_site_disorder_group
Br Br1A 0.10364(4) 0.16899(4) 0.54355(6) 0.05749(18) Uani d 1 . .
Br Br1B 0.91376(4) 0.39586(5) 0.64075(6) 0.05988(18) Uani d 1 . .
O O3A 0.4161(2) 0.2773(2) 0.5508(3) 0.0343(5) Uani d 1 . .
O O1B 0.6270(3) 0.4133(2) 0.5699(3) 0.0371(5) Uani d 1 . .
H H1B 0.566391 0.368331 0.543845 0.048(13) Uiso calc 1 . .
O O1A 0.3836(3) 0.1011(2) 0.7284(3) 0.0379(6) Uani d 1 . .
H H1A 0.370903 0.042310 0.778162 0.057 Uiso calc 1 . .
O O3B 0.6459(3) 0.2210(2) 0.3935(3) 0.0501(7) Uani d 1 . .
O O2A 0.3537(3) 0.1622(3) 0.3393(3) 0.0505(8) Uani d 1 . .
H H2A 0.373757 0.222673 0.298229 0.076 Uiso calc 1 . .
O O2B 0.7047(4) 0.3401(3) 0.2277(4) 0.0635(10) Uani d 1 . .
H H2B 0.719(7) 0.276(7) 0.203(8) 0.095 Uiso d 1 . .
C C3A 0.3753(3) 0.1828(3) 0.4872(4) 0.0292(6) Uani d 1 . .
C C2A 0.3451(3) 0.0719(3) 0.5701(4) 0.0302(7) Uani d 1 . .
H H2AA 0.394352 0.002381 0.552467 0.036 Uiso calc 1 . .
C C2B 0.6706(3) 0.4373(3) 0.4414(4) 0.0297(6) Uani d 1 . .
H H2BA 0.613365 0.494429 0.373053 0.036 Uiso calc 1 . .
C C3B 0.6728(4) 0.3190(3) 0.3542(4) 0.0342(7) Uani d 1 . .
C C1B 0.7950(3) 0.4981(3) 0.4962(4) 0.0387(8) Uani d 1 . .
H H1BA 0.786612 0.575553 0.545101 0.046 Uiso calc 1 . .
H H1BB 0.825070 0.515574 0.408563 0.046 Uiso calc 1 . .
C C1A 0.2097(4) 0.0372(3) 0.5129(4) 0.0396(8) Uani d 1 . .
H H1AA 0.195341 -0.035446 0.567198 0.048 Uiso calc 1 . .
H H1AB 0.188908 0.017427 0.404309 0.048 Uiso calc 1 . .

loop_
_atom_site_aniso_label
_atom_site_aniso_U_11
_atom_site_aniso_U_22
_atom_site_aniso_U_33
_atom_site_aniso_U_12
_atom_site_aniso_U_13
_atom_site_aniso_U_23
Br1A 0.0435(3) 0.0478(3) 0.0813(4) 0.00380(17) 0.0181(2) -0.0083(2)
Br1B 0.0396(3) 0.0708(3) 0.0643(3) 0.00844(19) 0.0070(2) 0.0066(2)
O3A 0.0491(14) 0.0264(11) 0.0308(12) -0.0073(10) 0.0168(11) -0.0023(9)
O1B 0.0428(14) 0.0438(13) 0.0303(12) -0.0075(11) 0.0193(11) -0.0090(10)
O1A 0.0561(16) 0.0347(12) 0.0237(11) -0.0012(11) 0.0124(11) 0.0070(9)
O3B 0.080(2) 0.0268(12) 0.0506(16) -0.0011(13) 0.0293(15) -0.0004(11)
O2A 0.090(2) 0.0420(14) 0.0235(12) -0.0201(14) 0.0221(13) -0.0021(10)
O2B 0.113(3) 0.0477(17) 0.0479(17) -0.0128(18) 0.0520(19) -0.0116(14)
C3A 0.0372(17) 0.0264(14) 0.0257(15) 0.0002(12) 0.0119(13) 0.0006(11)
C2A 0.0456(19) 0.0215(13) 0.0273(15) 0.0022(12) 0.0168(14) 0.0021(11)
C2B 0.0388(17) 0.0260(14) 0.0265(15) 0.0015(12) 0.0129(13) 0.0006(11)
C3B 0.0460(19) 0.0312(16) 0.0277(16) 0.0028(14) 0.0144(14) -0.0017(12)
C1B 0.043(2) 0.0343(17) 0.0424(19) -0.0029(15) 0.0177(16) 0.0026(14)
C1A 0.053(2) 0.0252(15) 0.044(2) -0.0047(14) 0.0181(17) -0.0063(13)

loop_
_atom_type_symbol
_atom_type_description
_atom_type_scat_dispersion_real
_atom_type_scat_dispersion_imag
_atom_type_scat_source
C C 0.0033 0.0016 'International Tables Vol C Tables 4.2.6.8 and 6.1.1.4'
H H 0.0000 0.0000 'International Tables Vol C Tables 4.2.6.8 and 6.1.1.4'
Br Br -0.2901 2.4595 'International Tables Vol C Tables 4.2.6.8 and 6.1.1.4'
O O 0.0106 0.0060 'International Tables Vol C Tables 4.2.6.8 and 6.1.1.4'

loop_
_geom_angle_atom_site_label_1
_geom_angle_atom_site_label_2
_geom_angle_atom_site_label_3
_geom_angle_site_symmetry_1
_geom_angle_site_symmetry_3
_geom_angle
_geom_angle_publ_flag
C2B O1B H1B . . 109.5 ?
C2A O1A H1A . . 109.5 ?
C3A O2A H2A . . 109.5 ?
C3B O2B H2B . . 103(6) ?
O3A C3A O2A . . 124.7(3) ?
O3A C3A C2A . . 123.6(3) ?
O2A C3A C2A . . 111.7(3) ?
O1A C2A C3A . . 106.2(3) ?
O1A C2A H2AA . . 108.4 ?
O1A C2A C1A . . 113.0(3) ?
C3A C2A H2AA . . 108.4 ?
C3A C2A C1A . . 112.2(3) ?
C1A C2A H2AA . . 108.4 ?
O1B C2B H2BA . . 108.4 ?
O1B C2B C3B . . 109.6(3) ?
O1B C2B C1B . . 108.8(3) ?
C3B C2B H2BA . . 108.4 ?
C1B C2B H2BA . . 108.4 ?
C1B C2B C3B . . 113.2(3) ?
O3B C3B O2B . . 125.0(3) ?
O3B C3B C2B . . 124.1(3) ?
O2B C3B C2B . . 110.8(3) ?
Br1B C1B H1BA . . 109.3 ?
Br1B C1B H1BB . . 109.3 ?
C2B C1B Br1B . . 111.8(2) ?
C2B C1B H1BA . . 109.3 ?
C2B C1B H1BB . . 109.3 ?
H1BA C1B H1BB . . 107.9 ?
Br1A C1A H1AA . . 109.3 ?
Br1A C1A H1AB . . 109.3 ?
C2A C1A Br1A . . 111.8(2) ?
C2A C1A H1AA . . 109.3 ?
C2A C1A H1AB . . 109.3 ?
H1AA C1A H1AB . . 107.9 ?

loop_
_geom_bond_atom_site_label_1
_geom_bond_atom_site_label_2
_geom_bond_site_symmetry_2
_geom_bond_distance
_geom_bond_publ_flag
Br1A C1A . 1.941(4) ?
Br1B C1B . 1.938(4) ?
O3A C3A . 1.206(4) ?
O1B H1B . 0.8200 ?
O1B C2B . 1.415(4) ?
O1A H1A . 0.8200 ?
O1A C2A . 1.413(4) ?
O3B C3B . 1.192(4) ?
O2A H2A . 0.8200 ?
O2A C3A . 1.313(4) ?
O2B H2B . 0.76(8) ?
O2B C3B . 1.319(4) ?
C3A C2A . 1.512(4) ?
C2A H2AA . 0.9800 ?
C2A C1A . 1.517(5) ?
C2B H2BA . 0.9800 ?
C2B C3B . 1.517(4) ?
C2B C1B . 1.504(5) ?
C1B H1BA . 0.9700 ?
C1B H1BB . 0.9700 ?
C1A H1AA . 0.9700 ?
C1A H1AB . 0.9700 ?

loop_
_geom_hbond_atom_site_label_D
_geom_hbond_atom_site_label_H
_geom_hbond_atom_site_label_A
_geom_hbond_site_symmetry_A
_geom_hbond_distance_DH
_geom_hbond_distance_HA
_geom_hbond_distance_DA
_geom_hbond_angle_DHA
_geom_hbond_publ_flag
O1A H1A O1B 2_646 0.82 1.96 2.771(3) 167.7 yes
O2A H2A O3A 4_565 0.82 2.43 2.974(3) 125.1 yes
O2A H2A O1A 4_565 0.82 2.03 2.823(4) 161.1 yes
O2B H2B Br1B 4_565 0.76(8) 3.07(8) 3.726(4) 146(7) yes
O2B H2B O1B 4_565 0.76(8) 2.47(8) 3.118(4) 145(7) yes
O2B H2B O3B 4_565 0.76(8) 2.70(7) 2.988(4) 105(6) yes
C2A H2AA O3B 3_656 0.98 2.55 3.206(4) 124.4 yes
C2B H2BA O3A 3_666 0.98 2.63 3.265(4) 123.0 yes
C1A H1AA O3B 3_656 0.97 2.66 3.240(5) 118.9 yes

loop_
_geom_torsion_atom_site_label_1
_geom_torsion_atom_site_label_2
_geom_torsion_atom_site_label_3
_geom_torsion_atom_site_label_4
_geom_torsion_site_symmetry_1
_geom_torsion_site_symmetry_2
_geom_torsion_site_symmetry_3
_geom_torsion_site_symmetry_4
_geom_torsion
_geom_torsion_publ_flag
O3A C3A C2A O1A . . . . -4.6(5) ?
O3A C3A C2A C1A . . . . 119.3(4) ?
O1B C2B C3B O3B . . . . -2.7(5) ?
O1B C2B C3B O2B . . . . 175.5(3) ?
O1B C2B C1B Br1B . . . . 59.5(3) ?
O1A C2A C1A Br1A . . . . 59.5(3) ?
O2A C3A C2A O1A . . . . 174.3(3) ?
O2A C3A C2A C1A . . . . -61.8(4) ?
C3A C2A C1A Br1A . . . . -60.5(3) ?
C3B C2B C1B Br1B . . . . -62.6(3) ?
C1B C2B C3B O3B . . . . 119.0(4) ?
C1B C2B C3B O2B . . . . -62.9(4) ?

_cod_database_fobs_code 2022601
